data_7043782
loop_
_publ_author_name
'Geier, Stephen'
'LaFortune, James'
'Zhu, Diya'
'Kosnik, Stephanie C.'
'Macdonald, Charles L. B.'
'Stephan, Douglas W.'
'Westcott, Steve'

_publ_section_title
;
 The Phosphinoboration of Carbodiimides, Isocyanates, Isothiocyanates and
 CO2
;
_journal_name_full 'Dalton Trans.'
_journal_paper_doi 10.1039/C7DT02305G
_journal_year 2017
_chemical_formula_moiety 'C19 H22 N O P'
_chemical_formula_sum 'C19 H22 N O P'
_chemical_formula_weight 311.34
_space_group_crystal_system orthorhombic
_space_group_IT_number 45
_space_group_name_Hall 'I 2 -2c'
_space_group_name_H-M_alt 'I b a 2'
_symmetry_space_group_name_Hall 'I 2 -2c'
_symmetry_space_group_name_H-M 'I b a 2'
_atom_sites_solution_hydrogens mixed
_audit_creation_method SHELXL-2016/6
_audit_update_record
;
2017-05-13 deposited with the CCDC.
2017-07-24 downloaded from the CCDC.
;
_cell_angle_alpha 90
_cell_angle_beta 90
_cell_angle_gamma 90
_cell_formula_units_Z 8
_cell_length_a 10.6648(7)
_cell_length_b 34.271(2)
_cell_length_c 9.4843(6)
_cell_measurement_reflns_used 9938
_cell_measurement_temperature 143(2)
_cell_measurement_theta_max 27.49
_cell_measurement_theta_min 3.11
_cell_volume 3466.4(4)
_computing_cell_refinement 'Bruker SAINT'
_computing_data_collection 'Bruker APEX2'
_computing_data_reduction 'Bruker SAINT'
_computing_molecular_graphics 'Bruker SHELXTL'
_computing_publication_material 'Bruker SHELXTL'
_computing_structure_refinement 'SHELXL-2016/6 (Sheldrick, 2016)'
_computing_structure_solution 'SHELXS-97 (Sheldrick 2008)'
_diffrn_ambient_temperature 143(2)
_diffrn_measured_fraction_theta_full 0.996
_diffrn_measured_fraction_theta_max 0.952
_diffrn_measurement_device_type 'Bruker APEX-II CCD'
_diffrn_measurement_method '\f and \w scans'
_diffrn_radiation_type MoK\a
_diffrn_radiation_wavelength 0.71073
_diffrn_reflns_av_R_equivalents 0.0222
_diffrn_reflns_av_unetI/netI 0.0192
_diffrn_reflns_Laue_measured_fraction_full 0.996
_diffrn_reflns_Laue_measured_fraction_max 0.952
_diffrn_reflns_limit_h_max 12
_diffrn_reflns_limit_h_min -13
_diffrn_reflns_limit_k_max 44
_diffrn_reflns_limit_k_min -41
_diffrn_reflns_limit_l_max 7
_diffrn_reflns_limit_l_min -12
_diffrn_reflns_number 12728
_diffrn_reflns_point_group_measured_fraction_full 0.879
_diffrn_reflns_point_group_measured_fraction_max 0.810
_diffrn_reflns_theta_full 25.242
_diffrn_reflns_theta_max 27.494
_diffrn_reflns_theta_min 3.110
_exptl_absorpt_coefficient_mu 0.160
_exptl_absorpt_correction_T_max 0.969
_exptl_absorpt_correction_T_min 0.903
_exptl_absorpt_correction_type multi-scan
_exptl_absorpt_process_details 'SADABS; Bruker, 2015'
_exptl_crystal_colour yellow
_exptl_crystal_density_diffrn 1.193
_exptl_crystal_description prism
_exptl_crystal_F_000 1328
_exptl_crystal_size_max 0.4
_exptl_crystal_size_mid 0.3
_exptl_crystal_size_min 0.2
_refine_diff_density_max 0.788
_refine_diff_density_min -0.427
_refine_diff_density_rms 0.065
_refine_ls_abs_structure_details
;
 Flack x determined using 1077 quotients [(I+)-(I-)]/[(I+)+(I-)]
 (Parsons, Flack and Wagner, Acta Cryst. B69 (2013) 249-259).
;
_refine_ls_abs_structure_Flack 0.01(3)
_refine_ls_extinction_method none
_refine_ls_goodness_of_fit_ref 1.202
_refine_ls_hydrogen_treatment mixed
_refine_ls_matrix_type full
_refine_ls_number_parameters 203
_refine_ls_number_reflns 3235
_refine_ls_number_restraints 1
_refine_ls_restrained_S_all 1.202
_refine_ls_R_factor_all 0.0580
_refine_ls_R_factor_gt 0.0487
_refine_ls_shift/su_max 0.000
_refine_ls_shift/su_mean 0.000
_refine_ls_structure_factor_coef Fsqd
_refine_ls_weighting_details 'w=1/[\s^2^(Fo^2^)+(0.0525P)^2^+4.3794P] where P=(Fo^2^+2Fc^2^)/3'
_refine_ls_weighting_scheme calc
_refine_ls_wR_factor_gt 0.1164
_refine_ls_wR_factor_ref 0.1301
_reflns_Friedel_coverage 0.600
_reflns_Friedel_fraction_full 0.745
_reflns_Friedel_fraction_max 0.650
_reflns_number_gt 2966
_reflns_number_total 3235
_reflns_threshold_expression 'I > 2\s(I)'
_cod_data_source_file c7dt02305g2.cif
_cod_data_source_block shelx_CCDC2
_cod_database_code 7043782
_shelx_shelxl_version_number 2016/6
_shelx_space_group_comment
;
The symmetry employed for this shelxl refinement is uniquely defined
by the following loop, which should always be used as a source of
symmetry information in preference to the above space-group names.
They are only intended as comments.
;

loop_
_space_group_symop_operation_xyz
'x, y, z'
'-x, -y, z'
'x+1/2, -y+1/2, z'
'-x+1/2, y+1/2, z'
'x+1/2, y+1/2, z+1/2'
'-x+1/2, -y+1/2, z+1/2'
'x+1, -y+1, z+1/2'
'-x+1, y+1, z+1/2'

loop_
_atom_site_label
_atom_site_type_symbol
_atom_site_fract_x
_atom_site_fract_y
_atom_site_fract_z
_atom_site_U_iso_or_equiv
_atom_site_adp_type
_atom_site_occupancy
_atom_site_site_symmetry_order
_atom_site_calc_flag
_atom_site_refinement_flags_posn
_atom_site_refinement_flags_adp
H1 H -0.034(5) 0.3736(16) 0.354(7) 0.077(19) Uiso 1 1 d . .
C1 C 0.0358(3) 0.38523(11) 0.5388(4) 0.0327(8) Uani 1 1 d . .
N1 N -0.0389(3) 0.36626(9) 0.4495(4) 0.0386(7) Uani 1 1 d . .
O1 O 0.0445(3) 0.37671(8) 0.6634(3) 0.0468(8) Uani 1 1 d . .
P1 P 0.12254(8) 0.42771(3) 0.45682(12) 0.0330(2) Uani 1 1 d . .
C14 C -0.1103(3) 0.33171(11) 0.4915(4) 0.0346(9) Uani 1 1 d . .
H14 H -0.148412 0.336731 0.586123 0.041 Uiso 1 1 calc R U
C15 C -0.0250(4) 0.29602(11) 0.5029(5) 0.0435(10) Uani 1 1 d . .
H15A H 0.040557 0.300842 0.574637 0.052 Uiso 1 1 calc R U
H15B H 0.016901 0.291382 0.411248 0.052 Uiso 1 1 calc R U
C16 C -0.1016(4) 0.25990(12) 0.5442(7) 0.0574(14) Uani 1 1 d . .
H16A H -0.045879 0.236824 0.547735 0.069 Uiso 1 1 calc R U
H13B H -0.137885 0.263745 0.639271 0.069 Uiso 1 1 calc R U
C17 C -0.2066(4) 0.25262(13) 0.4387(8) 0.0619(15) Uani 1 1 d . .
H17A H -0.170164 0.246559 0.345246 0.074 Uiso 1 1 calc R U
H17B H -0.256831 0.229851 0.469384 0.074 Uiso 1 1 calc R U
C18 C -0.2908(4) 0.28810(12) 0.4267(6) 0.0520(13) Uani 1 1 d . .
H18A H -0.333598 0.292599 0.517951 0.062 Uiso 1 1 calc R U
H18B H -0.355859 0.283259 0.354344 0.062 Uiso 1 1 calc R U
C19 C -0.2154(4) 0.32447(13) 0.3867(5) 0.0435(10) Uani 1 1 d . .
H19A H -0.179478 0.321013 0.291218 0.052 Uiso 1 1 calc R U
H19B H -0.271758 0.347412 0.384343 0.052 Uiso 1 1 calc R U
C8 C 0.2106(3) 0.44373(10) 0.6120(5) 0.0334(8) Uani 1 1 d . .
C13 C 0.1411(4) 0.45895(11) 0.7233(5) 0.0399(9) Uani 1 1 d . .
H13 H 0.052222 0.459924 0.716759 0.048 Uiso 1 1 calc R U
C12 C 0.2002(4) 0.47271(11) 0.8436(5) 0.0449(10) Uani 1 1 d . .
H12 H 0.151780 0.482347 0.920204 0.054 Uiso 1 1 calc R U
C11 C 0.3296(4) 0.47239(12) 0.8521(5) 0.0485(11) Uani 1 1 d . .
H11 H 0.370604 0.482003 0.933915 0.058 Uiso 1 1 calc R U
C10 C 0.3989(4) 0.45794(13) 0.7401(6) 0.0520(12) Uani 1 1 d . .
H10 H 0.487832 0.457908 0.745095 0.062 Uiso 1 1 calc R U
C9 C 0.3400(4) 0.44361(12) 0.6216(5) 0.0420(10) Uani 1 1 d . .
H9 H 0.388713 0.433570 0.545982 0.050 Uiso 1 1 calc R U
C2 C 0.2390(3) 0.40045(11) 0.3539(4) 0.0337(8) Uani 1 1 d . .
C3 C 0.3016(4) 0.36781(11) 0.4063(5) 0.0412(9) Uani 1 1 d . .
H3 H 0.282962 0.358411 0.498117 0.049 Uiso 1 1 calc R U
C4 C 0.3910(4) 0.34905(13) 0.3248(6) 0.0490(11) Uani 1 1 d . .
H4 H 0.433965 0.326941 0.361119 0.059 Uiso 1 1 calc R U
C5 C 0.4178(4) 0.36259(13) 0.1900(6) 0.0528(13) Uani 1 1 d . .
H5 H 0.479604 0.349824 0.134555 0.063 Uiso 1 1 calc R U
C6 C 0.3550(4) 0.39444(14) 0.1366(5) 0.0520(12) Uani 1 1 d . .
H6 H 0.373164 0.403501 0.044111 0.062 Uiso 1 1 calc R U
C7 C 0.2649(4) 0.41338(13) 0.2181(5) 0.0402(9) Uani 1 1 d . .
H7 H 0.221157 0.435193 0.180748 0.048 Uiso 1 1 calc R U

loop_
_atom_site_aniso_label
_atom_site_aniso_U_11
_atom_site_aniso_U_22
_atom_site_aniso_U_33
_atom_site_aniso_U_23
_atom_site_aniso_U_13
_atom_site_aniso_U_12
C1 0.0323(17) 0.0410(18) 0.025(2) 0.0018(15) 0.0000(15) -0.0040(14)
N1 0.0378(15) 0.0523(17) 0.0258(17) 0.0047(16) -0.0014(16) -0.0125(12)
O1 0.0632(19) 0.0541(16) 0.0232(15) 0.0072(13) -0.0054(13) -0.0191(14)
P1 0.0295(4) 0.0378(4) 0.0319(5) 0.0086(4) 0.0003(4) -0.0008(3)
C14 0.0323(17) 0.0422(18) 0.029(2) -0.0029(15) 0.0045(15) -0.0051(14)
C15 0.0325(18) 0.047(2) 0.051(3) -0.0068(18) 0.0058(17) -0.0017(15)
C16 0.046(2) 0.040(2) 0.086(4) 0.002(2) 0.013(3) 0.0021(18)
C17 0.043(2) 0.047(2) 0.096(5) -0.017(3) 0.010(3) -0.0061(18)
C18 0.0321(18) 0.054(2) 0.069(4) -0.017(2) 0.005(2) -0.0077(17)
C19 0.0367(19) 0.054(2) 0.040(3) -0.0106(19) 0.0008(18) -0.0067(17)
C8 0.0363(18) 0.0283(15) 0.036(2) 0.0053(15) 0.0022(17) 0.0000(13)
C13 0.0410(19) 0.0309(17) 0.048(3) -0.0030(17) 0.0086(19) -0.0022(15)
C12 0.056(2) 0.0315(18) 0.047(3) -0.0120(18) 0.008(2) -0.0022(16)
C11 0.057(3) 0.039(2) 0.049(3) -0.0132(19) -0.007(2) -0.0018(18)
C10 0.043(2) 0.048(2) 0.065(4) -0.022(2) -0.009(2) 0.0044(19)
C9 0.0356(19) 0.045(2) 0.046(3) -0.0094(19) 0.0009(19) 0.0011(16)
C2 0.0305(16) 0.0420(18) 0.029(2) 0.0020(16) -0.0016(15) -0.0087(14)
C3 0.0416(19) 0.0418(19) 0.040(2) 0.0004(17) 0.0027(17) -0.0012(16)
C4 0.044(2) 0.046(2) 0.056(3) -0.013(2) 0.006(2) -0.0019(18)
C5 0.047(2) 0.055(3) 0.056(3) -0.023(2) 0.017(2) -0.018(2)
C6 0.055(2) 0.064(3) 0.037(3) -0.006(2) 0.013(2) -0.027(2)
C7 0.0404(19) 0.052(2) 0.028(2) 0.0045(18) 0.0019(17) -0.0164(17)

loop_
_atom_type_symbol
_atom_type_description
_atom_type_scat_dispersion_real
_atom_type_scat_dispersion_imag
_atom_type_scat_source
C C 0.0033 0.0016 'International Tables Vol C Tables 4.2.6.8 and 6.1.1.4'
H H 0.0000 0.0000 'International Tables Vol C Tables 4.2.6.8 and 6.1.1.4'
N N 0.0061 0.0033 'International Tables Vol C Tables 4.2.6.8 and 6.1.1.4'
O O 0.0106 0.0060 'International Tables Vol C Tables 4.2.6.8 and 6.1.1.4'
P P 0.1023 0.0942 'International Tables Vol C Tables 4.2.6.8 and 6.1.1.4'

loop_
_geom_angle_atom_site_label_1
_geom_angle_atom_site_label_2
_geom_angle_atom_site_label_3
_geom_angle
O1 C1 N1 123.0(4)
O1 C1 P1 123.0(3)
N1 C1 P1 114.0(3)
C1 N1 C14 122.2(4)
C1 N1 H1 117(4)
C14 N1 H1 120(4)
C8 P1 C2 103.50(17)
C8 P1 C1 98.71(17)
C2 P1 C1 99.07(17)
N1 C14 C19 109.8(3)
N1 C14 C15 110.9(3)
C19 C14 C15 110.8(3)
N1 C14 H14 108.4
C19 C14 H14 108.4
C15 C14 H14 108.4
C14 C15 C16 110.3(3)
C14 C15 H15A 109.6
C16 C15 H15A 109.6
C14 C15 H15B 109.6
C16 C15 H15B 109.6
H15A C15 H15B 108.1
C17 C16 C15 110.9(4)
C17 C16 H16A 109.5
C15 C16 H16A 109.5
C17 C16 H13B 109.5
C15 C16 H13B 109.5
H16A C16 H13B 108.1
C18 C17 C16 110.7(4)
C18 C17 H17A 109.5
C16 C17 H17A 109.5
C18 C17 H17B 109.5
C16 C17 H17B 109.5
H17A C17 H17B 108.1
C17 C18 C19 111.1(3)
C17 C18 H18A 109.4
C19 C18 H18A 109.4
C17 C18 H18B 109.4
C19 C18 H18B 109.4
H18A C18 H18B 108.0
C14 C19 C18 111.0(4)
C14 C19 H19A 109.4
C18 C19 H19A 109.4
C14 C19 H19B 109.4
C18 C19 H19B 109.4
H19A C19 H19B 108.0
C9 C8 C13 118.9(4)
C9 C8 P1 124.4(3)
C13 C8 P1 116.7(3)
C12 C13 C8 120.7(4)
C12 C13 H13 119.7
C8 C13 H13 119.7
C11 C12 C13 119.9(4)
C11 C12 H12 120.0
C13 C12 H12 120.0
C12 C11 C10 119.4(4)
C12 C11 H11 120.3
C10 C11 H11 120.3
C9 C10 C11 120.7(4)
C9 C10 H10 119.7
C11 C10 H10 119.7
C10 C9 C8 120.5(4)
C10 C9 H9 119.8
C8 C9 H9 119.8
C7 C2 C3 119.4(4)
C7 C2 P1 117.7(3)
C3 C2 P1 122.9(3)
C4 C3 C2 120.2(4)
C4 C3 H3 119.9
C2 C3 H3 119.9
C3 C4 C5 120.0(4)
C3 C4 H4 120.0
C5 C4 H4 120.0
C6 C5 C4 120.2(4)
C6 C5 H5 119.9
C4 C5 H5 119.9
C5 C6 C7 120.0(4)
C5 C6 H6 120.0
C7 C6 H6 120.0
C2 C7 C6 120.2(4)
C2 C7 H7 119.9
C6 C7 H7 119.9

loop_
_geom_bond_atom_site_label_1
_geom_bond_atom_site_label_2
_geom_bond_distance
C1 O1 1.221(5)
C1 N1 1.332(5)
C1 P1 1.892(4)
N1 C14 1.463(5)
N1 H1 0.94(7)
P1 C8 1.830(4)
P1 C2 1.835(4)
C14 C19 1.518(6)
C14 C15 1.528(5)
C14 H14 1.0000
C15 C16 1.534(6)
C15 H15A 0.9900
C15 H15B 0.9900
C16 C17 1.522(8)
C16 H16A 0.9900
C16 H13B 0.9900
C17 C18 1.516(6)
C17 H17A 0.9900
C17 H17B 0.9900
C18 C19 1.531(6)
C18 H18A 0.9900
C18 H18B 0.9900
C19 H19A 0.9900
C19 H19B 0.9900
C8 C9 1.384(5)
C8 C13 1.392(6)
C13 C12 1.387(6)
C13 H13 0.9500
C12 C11 1.383(6)
C12 H12 0.9500
C11 C10 1.385(7)
C11 H11 0.9500
C10 C9 1.378(6)
C10 H10 0.9500
C9 H9 0.9500
C2 C7 1.390(6)
C2 C3 1.395(5)
C3 C4 1.385(6)
C3 H3 0.9500
C4 C5 1.390(7)
C4 H4 0.9500
C5 C6 1.377(7)
C5 H5 0.9500
C6 C7 1.394(6)
C6 H6 0.9500
C7 H7 0.9500

loop_
_geom_torsion_atom_site_label_1
_geom_torsion_atom_site_label_2
_geom_torsion_atom_site_label_3
_geom_torsion_atom_site_label_4
_geom_torsion
O1 C1 N1 C14 -4.5(6)
P1 C1 N1 C14 177.7(3)
O1 C1 P1 C8 2.7(4)
N1 C1 P1 C8 -179.4(3)
O1 C1 P1 C2 108.0(4)
N1 C1 P1 C2 -74.2(3)
C1 N1 C14 C19 162.0(3)
C1 N1 C14 C15 -75.3(5)
N1 C14 C15 C16 -178.9(4)
C19 C14 C15 C16 -56.8(5)
C14 C15 C16 C17 57.1(5)
C15 C16 C17 C18 -56.9(6)
C16 C17 C18 C19 56.3(6)
N1 C14 C19 C18 179.2(3)
C15 C14 C19 C18 56.4(4)
C17 C18 C19 C14 -56.2(6)
C2 P1 C8 C9 15.6(4)
C1 P1 C8 C9 117.2(3)
C2 P1 C8 C13 -168.1(3)
C1 P1 C8 C13 -66.5(3)
C9 C8 C13 C12 -1.9(6)
P1 C8 C13 C12 -178.4(3)
C8 C13 C12 C11 1.8(6)
C13 C12 C11 C10 -0.6(7)
C12 C11 C10 C9 -0.6(7)
C11 C10 C9 C8 0.6(7)
C13 C8 C9 C10 0.7(6)
P1 C8 C9 C10 176.9(4)
C8 P1 C2 C7 -120.6(3)
C1 P1 C2 C7 138.1(3)
C8 P1 C2 C3 59.2(3)
C1 P1 C2 C3 -42.1(4)
C7 C2 C3 C4 1.5(6)
P1 C2 C3 C4 -178.3(3)
C2 C3 C4 C5 -0.5(6)
C3 C4 C5 C6 -0.5(6)
C4 C5 C6 C7 0.4(6)
C3 C2 C7 C6 -1.6(6)
P1 C2 C7 C6 178.2(3)
C5 C6 C7 C2 0.6(6)
